data_7040224
loop_
_publ_author_name
'Smithson, Chad S.'
'MacDonald, Daniel J.'
'Matt Letvenuk, T.'
'Carello, Christian E.'
'Jennings, Michael'
'Lough, Alan J.'
'Britten, James'
'Decken, Andreas'
'Preuss, Kathryn E.'

_publ_section_title
;
 A 1,2,3-dithiazolyl-o-naphthoquinone: a neutral radical with isolable
 cation and anion oxidation states.
;
_journal_issue 23
_journal_name_full 'Dalton transactions (Cambridge, England : 2003)'
_journal_page_first 9608
_journal_page_last 9620
_journal_paper_doi 10.1039/c6dt01249c
_journal_volume 45
_journal_year 2016
_chemical_formula_moiety 'C12 H7 N O3 S2'
_chemical_formula_sum 'C12 H7 N O3 S2'
_chemical_formula_weight 277.31
_chemical_name_systematic '5-oxo-naphtho[1,2-d][1,2,3]dithiazol-4-yl acetate'
_space_group_IT_number 14
_symmetry_cell_setting monoclinic
_symmetry_Int_Tables_number 14
_symmetry_space_group_name_Hall '-P 2yn'
_symmetry_space_group_name_H-M 'P 1 21/n 1'
_atom_sites_solution_hydrogens difmap
_atom_sites_solution_primary direct
_atom_sites_solution_secondary difmap
_audit_creation_method SHELXL-97
_audit_update_record
;
2016-03-30 deposited with the CCDC.
2016-05-18 downloaded from the CCDC.
;
_cell_angle_alpha 90.00
_cell_angle_beta 92.977(2)
_cell_angle_gamma 90.00
_cell_formula_units_Z 4
_cell_length_a 4.7207(5)
_cell_length_b 13.3232(13)
_cell_length_c 18.4301(18)
_cell_measurement_reflns_used 4136
_cell_measurement_temperature 198(1)
_cell_measurement_theta_max 28.20
_cell_measurement_theta_min 2.69
_cell_volume 1157.6(2)
_computing_cell_refinement 'Bruker SMART'
_computing_data_collection 'Bruker SMART'
_computing_data_reduction 'Bruker SAINT'
_computing_molecular_graphics 'Bruker SHELXTL (Sheldrick, 2008)'
_computing_publication_material 'Bruker SHELXTL (Sheldrick, 2008)'
_computing_structure_refinement 'SHELXL-97 (Sheldrick, 2008)'
_computing_structure_solution 'SHELXS-97 (Sheldrick, 2008)'
_diffrn_ambient_temperature 198(1)
_diffrn_measured_fraction_theta_full 1.000
_diffrn_measured_fraction_theta_max 0.977
_diffrn_measurement_device_type 'Bruker AXS SMART1000/P4'
_diffrn_measurement_method '\f and \w scans'
_diffrn_radiation_monochromator graphite
_diffrn_radiation_probe x-ray
_diffrn_radiation_type MoK\a
_diffrn_radiation_wavelength 0.71073
_diffrn_reflns_av_R_equivalents 0.0332
_diffrn_reflns_av_sigmaI/netI 0.0341
_diffrn_reflns_limit_h_max 6
_diffrn_reflns_limit_h_min -5
_diffrn_reflns_limit_k_max 17
_diffrn_reflns_limit_k_min -17
_diffrn_reflns_limit_l_max 23
_diffrn_reflns_limit_l_min -21
_diffrn_reflns_number 8030
_diffrn_reflns_theta_full 25.00
_diffrn_reflns_theta_max 27.50
_diffrn_reflns_theta_min 1.89
_diffrn_source 'fine-focus sealed tube'
_diffrn_source_type K760
_diffrn_standards_decay_% 0
_diffrn_standards_interval_count 0
_diffrn_standards_interval_time 0
_diffrn_standards_number 0
_exptl_absorpt_coefficient_mu 0.457
_exptl_absorpt_correction_T_max 0.9665
_exptl_absorpt_correction_T_min 0.9141
_exptl_absorpt_correction_type multi-scan
_exptl_absorpt_process_details 'SADABS (Sheldrick, 2008)'
_exptl_crystal_colour Orange
_exptl_crystal_density_diffrn 1.591
_exptl_crystal_density_method 'not measured'
_exptl_crystal_description Rod
_exptl_crystal_F_000 568
_exptl_crystal_recrystallization_method Sublimation
_exptl_crystal_size_max 0.20
_exptl_crystal_size_mid 0.08
_exptl_crystal_size_min 0.08
_refine_diff_density_max 0.294
_refine_diff_density_min -0.193
_refine_diff_density_rms 0.050
_refine_ls_extinction_method none
_refine_ls_goodness_of_fit_ref 1.114
_refine_ls_hydrogen_treatment refall
_refine_ls_matrix_type full
_refine_ls_number_parameters 191
_refine_ls_number_reflns 2604
_refine_ls_number_restraints 0
_refine_ls_restrained_S_all 1.114
_refine_ls_R_factor_all 0.0529
_refine_ls_R_factor_gt 0.0320
_refine_ls_shift/su_max 0.001
_refine_ls_shift/su_mean 0.000
_refine_ls_structure_factor_coef Fsqd
_refine_ls_weighting_details 'calc w=1/[\s^2^(Fo^2^)+(0.0357P)^2^+0.3227P] where P=(Fo^2^+2Fc^2^)/3'
_refine_ls_weighting_scheme calc
_refine_ls_wR_factor_gt 0.0751
_refine_ls_wR_factor_ref 0.0884
_reflns_number_gt 1978
_reflns_number_total 2604
_reflns_threshold_expression 'I > 2\s(I)'
_cod_data_source_file c6dt01249c2.cif
_cod_data_source_block kp110944
_cod_original_sg_symbol_H-M 'P 21/n'
_cod_database_code 7040224

loop_
_symmetry_equiv_pos_as_xyz
'x, y, z'
'-x+1/2, y+1/2, -z+1/2'
'-x, -y, -z'
'x-1/2, -y-1/2, z-1/2'

loop_
_atom_site_label
_atom_site_type_symbol
_atom_site_fract_x
_atom_site_fract_y
_atom_site_fract_z
_atom_site_U_iso_or_equiv
_atom_site_adp_type
_atom_site_occupancy
_atom_site_symmetry_multiplicity
_atom_site_calc_flag
S1 S 0.12090(11) -0.04718(3) 0.76646(3) 0.03158(14) Uani 1 1 d
S2 S 0.22982(11) -0.11585(4) 0.86550(3) 0.03558(15) Uani 1 1 d
N1 N 0.4688(3) -0.03604(12) 0.89509(9) 0.0324(4) Uani 1 1 d
C9 C 0.4204(4) 0.12255(14) 0.73577(10) 0.0298(4) Uani 1 1 d
C10 C 0.3691(4) 0.04694(13) 0.78283(10) 0.0273(4) Uani 1 1 d
C1 C 0.5231(4) 0.03947(13) 0.85281(10) 0.0280(4) Uani 1 1 d
C2 C 0.7333(4) 0.11608(13) 0.87367(10) 0.0280(4) Uani 1 1 d
C7 C 0.7806(4) 0.19429(14) 0.82477(10) 0.0295(4) Uani 1 1 d
C8 C 0.6272(4) 0.19996(14) 0.75256(10) 0.0306(4) Uani 1 1 d
C3 C 0.8838(4) 0.11328(15) 0.94065(11) 0.0334(4) Uani 1 1 d
C4 C 1.0826(5) 0.18629(17) 0.95849(12) 0.0397(5) Uani 1 1 d
C5 C 1.1291(5) 0.26398(17) 0.91011(13) 0.0422(5) Uani 1 1 d
C6 C 0.9795(5) 0.26844(15) 0.84439(12) 0.0363(5) Uani 1 1 d
C11 C 0.3647(5) 0.08739(16) 0.61127(11) 0.0380(5) Uani 1 1 d
C12 C 0.1848(7) 0.1126(2) 0.54510(14) 0.0522(6) Uani 1 1 d
O2 O 0.2576(3) 0.13062(10) 0.67091(7) 0.0364(3) Uani 1 1 d
O1 O 0.6719(3) 0.26838(10) 0.70926(8) 0.0400(4) Uani 1 1 d
O3 O 0.5726(4) 0.03685(15) 0.61471(9) 0.0616(5) Uani 1 1 d
H3A H 0.850(4) 0.0587(16) 0.9744(12) 0.038(6) Uiso 1 1 d
H4A H 1.185(5) 0.1810(18) 1.0030(13) 0.054(7) Uiso 1 1 d
H5A H 1.257(5) 0.3150(18) 0.9228(12) 0.053(7) Uiso 1 1 d
H6A H 1.002(4) 0.3211(16) 0.8116(12) 0.041(6) Uiso 1 1 d
H12A H 0.179(7) 0.185(3) 0.5391(18) 0.097(11) Uiso 1 1 d
H12B H 0.247(6) 0.080(2) 0.5044(16) 0.070(9) Uiso 1 1 d
H12C H -0.009(6) 0.089(2) 0.5512(14) 0.069(8) Uiso 1 1 d

loop_
_atom_site_aniso_label
_atom_site_aniso_U_11
_atom_site_aniso_U_22
_atom_site_aniso_U_33
_atom_site_aniso_U_23
_atom_site_aniso_U_13
_atom_site_aniso_U_12
S1 0.0343(3) 0.0295(2) 0.0312(3) -0.00445(19) 0.0040(2) 0.0008(2)
S2 0.0431(3) 0.0289(3) 0.0350(3) 0.00193(19) 0.0043(2) -0.0044(2)
N1 0.0370(10) 0.0283(8) 0.0321(9) 0.0022(7) 0.0042(7) -0.0004(7)
C9 0.0309(10) 0.0316(10) 0.0273(10) 0.0008(8) 0.0039(8) 0.0080(8)
C10 0.0281(10) 0.0252(9) 0.0292(9) -0.0033(7) 0.0070(8) 0.0043(7)
C1 0.0288(10) 0.0263(9) 0.0293(10) -0.0013(7) 0.0067(8) 0.0056(8)
C2 0.0275(10) 0.0253(9) 0.0318(10) -0.0022(7) 0.0077(8) 0.0058(8)
C7 0.0272(10) 0.0273(9) 0.0348(10) -0.0014(8) 0.0086(8) 0.0064(8)
C8 0.0294(10) 0.0281(10) 0.0351(10) 0.0030(8) 0.0099(8) 0.0083(8)
C3 0.0339(11) 0.0331(10) 0.0334(10) 0.0008(8) 0.0046(9) 0.0028(8)
C4 0.0372(12) 0.0443(12) 0.0373(12) -0.0054(9) -0.0007(10) 0.0027(10)
C5 0.0374(13) 0.0423(12) 0.0472(13) -0.0075(10) 0.0051(10) -0.0080(10)
C6 0.0360(12) 0.0309(10) 0.0430(12) 0.0021(9) 0.0114(10) -0.0018(9)
C11 0.0427(13) 0.0381(11) 0.0337(11) 0.0006(9) 0.0062(10) -0.0071(10)
C12 0.0611(18) 0.0601(17) 0.0351(13) 0.0015(12) -0.0006(12) -0.0145(14)
O2 0.0389(8) 0.0407(8) 0.0296(7) 0.0027(6) 0.0005(6) 0.0084(6)
O1 0.0410(9) 0.0364(8) 0.0430(9) 0.0132(6) 0.0068(7) 0.0033(6)
O3 0.0599(11) 0.0799(13) 0.0455(10) -0.0140(9) 0.0082(8) 0.0210(10)

loop_
_atom_type_symbol
_atom_type_description
_atom_type_scat_dispersion_real
_atom_type_scat_dispersion_imag
_atom_type_scat_source
C C 0.0033 0.0016 'International Tables Vol C Tables 4.2.6.8 and 6.1.1.4'
H H 0.0000 0.0000 'International Tables Vol C Tables 4.2.6.8 and 6.1.1.4'
N N 0.0061 0.0033 'International Tables Vol C Tables 4.2.6.8 and 6.1.1.4'
O O 0.0106 0.0060 'International Tables Vol C Tables 4.2.6.8 and 6.1.1.4'
S S 0.1246 0.1234 'International Tables Vol C Tables 4.2.6.8 and 6.1.1.4'

loop_
_geom_angle_atom_site_label_1
_geom_angle_atom_site_label_2
_geom_angle_atom_site_label_3
_geom_angle
C10 S1 S2 91.80(7)
N1 S2 S1 98.18(6)
C1 N1 S2 117.29(14)
C10 C9 O2 119.79(18)
C10 C9 C8 122.27(17)
O2 C9 C8 117.81(16)
C9 C10 C1 121.36(17)
C9 C10 S1 124.52(15)
C1 C10 S1 114.11(13)
N1 C1 C10 118.59(17)
N1 C1 C2 122.19(17)
C10 C1 C2 119.22(16)
C3 C2 C7 119.90(18)
C3 C2 C1 121.52(17)
C7 C2 C1 118.58(17)
C6 C7 C2 119.08(18)
C6 C7 C8 119.09(18)
C2 C7 C8 121.83(17)
O1 C8 C9 121.65(18)
O1 C8 C7 121.64(18)
C9 C8 C7 116.71(16)
C4 C3 C2 120.13(19)
C4 C3 H3A 120.4(13)
C2 C3 H3A 119.5(13)
C3 C4 C5 120.0(2)
C3 C4 H4A 118.2(15)
C5 C4 H4A 121.8(15)
C6 C5 C4 120.5(2)
C6 C5 H5A 119.1(15)
C4 C5 H5A 120.3(15)
C5 C6 C7 120.4(2)
C5 C6 H6A 122.2(14)
C7 C6 H6A 117.4(13)
O3 C11 O2 122.5(2)
O3 C11 C12 127.3(2)
O2 C11 C12 110.2(2)
C11 C12 H12A 109.2(19)
C11 C12 H12B 111.5(18)
H12A C12 H12B 113(3)
C11 C12 H12C 109.3(16)
H12A C12 H12C 108(3)
H12B C12 H12C 106(2)
C11 O2 C9 116.70(16)

loop_
_geom_bond_atom_site_label_1
_geom_bond_atom_site_label_2
_geom_bond_distance
S1 C10 1.7319(19)
S1 S2 2.0824(7)
S2 N1 1.6240(17)
N1 C1 1.306(2)
C9 C10 1.359(3)
C9 O2 1.391(2)
C9 C8 1.443(3)
C10 C1 1.451(3)
C1 C2 1.461(3)
C2 C3 1.393(3)
C2 C7 1.403(3)
C7 C6 1.398(3)
C7 C8 1.484(3)
C8 O1 1.237(2)
C3 C4 1.380(3)
C3 H3A 0.98(2)
C4 C5 1.391(3)
C4 H4A 0.93(2)
C5 C6 1.371(3)
C5 H5A 0.93(2)
C6 H6A 0.94(2)
C11 O3 1.189(3)
C11 O2 1.361(2)
C11 C12 1.488(3)
C12 H12A 0.97(3)
C12 H12B 0.93(3)
C12 H12C 0.98(3)
